data_2207304
loop_
_publ_author_name
'Dong-Zhao Gao'
'Zong-Hui Jiang'
'Dai-Zheng Liao'

_publ_section_title
Triaqua(pyridine-2,5-dicarboxylato-\k^2^<i>N</i>,<i>O</i>^2^)[4,4,5,5-tetramethyl-2-(4-pyridyl)imidazoline-1-oxyl-\k<i>N</i>^2^]zinc(II)
_journal_coeditor_code LH6529
_journal_issue 11
_journal_name_full 'Acta Crystallographica Section E'
_journal_page_first m2446
_journal_page_last m2448
_journal_paper_doi 10.1107/S1600536805034835
_journal_volume 61
_journal_year 2005
_chemical_formula_iupac '[Zn (C7 H3 N O4) (C12 H16 N3 O) (H2 O)3]'
_chemical_formula_moiety 'C19 H25 N4 O8 Zn'
_chemical_formula_sum 'C19 H25 N4 O8 Zn'
_chemical_formula_weight 502.80
_chemical_name_systematic
;
Triaqua(pyridine-2,5-dicarboxylato-\k^2^N,O^2^)[4,4,5,5-tetramethyl-
2-(4-pyridyl)imidazoline-1-oxyl-\kN^2^]zinc(II)
;
_space_group_IT_number 14
_symmetry_cell_setting monoclinic
_symmetry_space_group_name_Hall '-P 2ybc'
_symmetry_space_group_name_H-M 'P 1 21/c 1'
_atom_sites_solution_hydrogens geom
_atom_sites_solution_primary direct
_atom_sites_solution_secondary difmap
_cell_angle_alpha 90.00
_cell_angle_beta 108.867(5)
_cell_angle_gamma 90.00
_cell_formula_units_Z 4
_cell_length_a 16.978(6)
_cell_length_b 7.355(3)
_cell_length_c 18.812(7)
_cell_measurement_reflns_used 3163
_cell_measurement_temperature 293(2)
_cell_measurement_theta_max 25.21
_cell_measurement_theta_min 2.29
_cell_volume 2222.9(15)
_computing_cell_refinement 'SAINT (Bruker, 1998)'
_computing_data_collection 'SMART (Bruker, 1998)'
_computing_data_reduction SAINT
_computing_molecular_graphics 'SHELXTL (Bruker, 1998) and PLATON (Spek,2003)'
_computing_publication_material SHELXTL
_computing_structure_refinement 'SHELXL97 (Sheldrick, 1997)'
_computing_structure_solution 'SHELXS97 (Sheldrick, 1997)'
_diffrn_ambient_temperature 293(2)
_diffrn_measured_fraction_theta_full 1.000
_diffrn_measured_fraction_theta_max 1.000
_diffrn_measurement_device_type 'Bruker APEX-II CCD area-detector'
_diffrn_measurement_method '\f and \w '
_diffrn_radiation_monochromator graphite
_diffrn_radiation_source 'fine-focus sealed tube'
_diffrn_radiation_type MoK\a
_diffrn_radiation_wavelength 0.71073
_diffrn_reflns_av_R_equivalents 0.0252
_diffrn_reflns_av_sigmaI/netI 0.0300
_diffrn_reflns_limit_h_max 20
_diffrn_reflns_limit_h_min -18
_diffrn_reflns_limit_k_max 7
_diffrn_reflns_limit_k_min -8
_diffrn_reflns_limit_l_max 22
_diffrn_reflns_limit_l_min -22
_diffrn_reflns_number 11537
_diffrn_reflns_theta_full 25.03
_diffrn_reflns_theta_max 25.03
_diffrn_reflns_theta_min 2.23
_exptl_absorpt_coefficient_mu 1.158
_exptl_absorpt_correction_T_max 0.810
_exptl_absorpt_correction_T_min 0.651
_exptl_absorpt_correction_type multi-scan
_exptl_absorpt_process_details '(SADABS; Sheldrick, 1996)'
_exptl_crystal_colour red
_exptl_crystal_density_diffrn 1.502
_exptl_crystal_density_method 'not measured'
_exptl_crystal_description block
_exptl_crystal_F_000 1044
_exptl_crystal_size_max 0.26
_exptl_crystal_size_mid 0.24
_exptl_crystal_size_min 0.18
_refine_diff_density_max 0.426
_refine_diff_density_min -0.368
_refine_ls_extinction_method none
_refine_ls_goodness_of_fit_ref 1.063
_refine_ls_hydrogen_treatment constr
_refine_ls_matrix_type full
_refine_ls_number_parameters 293
_refine_ls_number_reflns 3931
_refine_ls_number_restraints 9
_refine_ls_restrained_S_all 1.063
_refine_ls_R_factor_all 0.0376
_refine_ls_R_factor_gt 0.0283
_refine_ls_shift/su_max 0.001
_refine_ls_shift/su_mean 0.000
_refine_ls_structure_factor_coef Fsqd
_refine_ls_weighting_details 'calc w = 1/[\s^2^(Fo^2^)+(0.0402P)^2^+0.57P] where P=(Fo^2^+2Fc^2^)/3'
_refine_ls_weighting_scheme calc
_refine_ls_wR_factor_gt 0.0735
_refine_ls_wR_factor_ref 0.0771
_reflns_number_gt 3205
_reflns_number_total 3931
_reflns_threshold_expression I>2\s(I)
_cod_data_source_file lh6529.cif
_cod_data_source_block I
_cod_depositor_comments
;
The following automatic conversions were performed:
'_symmetry_cell_setting' value 'Monoclinic' changed to 'monoclinic'
according to '/home/saulius/struct/CIF-dictionaries/cif_core.dic'
dictionary named 'cif_core.dic' version 2.4.1 from 2010-06-29.

Automatic conversion script
Id: cif_fix_enum 1527 2010-12-29 10:47:43Z saulius 

The following automatic conversions were performed:

'_symmetry_cell_setting' value 'Monoclinic' changed to 'monoclinic'
according to /home/saulius/struct/CIF-dictionaries/cif_core.dic
dictionary named 'cif_core.dic' version 2.4.1 from 2010-06-29.

Automatic conversion script
Id: cif_fix_values 1715 2011-07-08 13:25:40Z adriana 
;
_cod_original_cell_volume 2222.9(14)
_cod_original_sg_symbol_H-M 'P 21/c'
_cod_database_code 2207304
_cod_database_fobs_code 2207304

loop_
_symmetry_equiv_pos_as_xyz
'x, y, z'
'-x, y+1/2, -z+1/2'
'-x, -y, -z'
'x, -y-1/2, z-1/2'

loop_
_atom_site_label
_atom_site_fract_x
_atom_site_fract_y
_atom_site_fract_z
_atom_site_U_iso_or_equiv
_atom_site_adp_type
_atom_site_calc_flag
_atom_site_refinement_flags
_atom_site_occupancy
_atom_site_type_symbol
Zn1 0.381364(14) 0.01203(3) 0.170175(12) 0.02408(9) Uani d . 1 Zn
O1 -0.05234(12) 0.2683(3) -0.00368(11) 0.0701(6) Uani d . 1 O
O2 0.36209(11) -0.1087(2) -0.19566(8) 0.0401(4) Uani d . 1 O
O3 0.35158(12) -0.3275(2) -0.11877(9) 0.0440(4) Uani d . 1 O
O4 0.42201(9) 0.27804(19) 0.16930(8) 0.0301(3) Uani d . 1 O
O5 0.42067(12) 0.51511(19) 0.09642(9) 0.0423(4) Uani d . 1 O
O6 0.40201(9) 0.04270(19) 0.28816(8) 0.0297(3) Uani d D 1 O
H6A 0.3750 -0.0256 0.3085 0.045 Uiso d RD 1 H
H6B 0.4536 0.0527 0.3124 0.045 Uiso d RD 1 H
O7 0.33877(9) -0.25174(19) 0.16627(8) 0.0315(3) Uani d D 1 O
H7A 0.3396 -0.2858 0.2097 0.047 Uiso d RD 1 H
H7B 0.3643 -0.3209 0.1449 0.047 Uiso d RD 1 H
O8 0.50193(9) -0.0878(2) 0.19646(8) 0.0353(4) Uani d D 1 O
H8A' 0.5193 -0.1280 0.2412 0.053 Uiso d RD 1 H
H8B' 0.5352 -0.0138 0.1863 0.053 Uiso d RD 1 H
N1 0.25793(11) 0.1227(2) 0.15202(10) 0.0303(4) Uani d . 1 N
N2 0.00625(12) 0.4530(3) 0.17416(12) 0.0451(5) Uani d . 1 N
N3 -0.04992(12) 0.3363(3) 0.05891(11) 0.0428(5) Uani d . 1 N
N4 0.38121(10) 0.0475(2) 0.05452(9) 0.0227(4) Uani d . 1 N
C1 0.17435(14) 0.3651(3) 0.17320(13) 0.0366(5) Uani d . 1 C
H1 0.1717 0.4753 0.1966 0.044 Uiso calc R 1 H
C2 0.24985(14) 0.2818(3) 0.18387(13) 0.0347(5) Uani d . 1 C
H2 0.2977 0.3386 0.2147 0.042 Uiso calc R 1 H
C3 0.18828(14) 0.0447(3) 0.10808(13) 0.0384(6) Uani d . 1 C
H3 0.1926 -0.0662 0.0859 0.046 Uiso calc R 1 H
C4 0.11013(14) 0.1196(3) 0.09378(13) 0.0405(6) Uani d . 1 C
H4 0.0634 0.0611 0.0621 0.049 Uiso calc R 1 H
C5 0.10241(14) 0.2835(3) 0.12739(12) 0.0333(5) Uani d . 1 C
C6 0.02052(14) 0.3628(3) 0.12108(13) 0.0364(5) Uani d . 1 C
C7 -0.12448(14) 0.3807(4) 0.08071(14) 0.0436(6) Uani d . 1 C
C8 -0.19320(18) 0.4602(4) 0.01456(17) 0.0649(9) Uani d . 1 C
H8A -0.1727 0.5658 -0.0038 0.097 Uiso calc R 1 H
H8B -0.2396 0.4937 0.0304 0.097 Uiso calc R 1 H
H8C -0.2107 0.3712 -0.0248 0.097 Uiso calc R 1 H
C9 -0.15334(19) 0.1996(4) 0.1031(2) 0.0713(9) Uani d . 1 C
H9A -0.1671 0.1179 0.0611 0.107 Uiso calc R 1 H
H9B -0.2015 0.2189 0.1183 0.107 Uiso calc R 1 H
H9C -0.1095 0.1479 0.1441 0.107 Uiso calc R 1 H
C10 -0.08339(16) 0.5082(4) 0.14713(16) 0.0500(7) Uani d . 1 C
C11 -0.1178(2) 0.4894(5) 0.2127(2) 0.0911(14) Uani d . 1 C
H11A -0.1142 0.3647 0.2286 0.137 Uiso calc R 1 H
H11B -0.1749 0.5276 0.1969 0.137 Uiso calc R 1 H
H11C -0.0859 0.5640 0.2538 0.137 Uiso calc R 1 H
C12 -0.0841(2) 0.7069(4) 0.1246(2) 0.0831(11) Uani d . 1 C
H12A -0.0488 0.7757 0.1661 0.125 Uiso calc R 1 H
H12B -0.1399 0.7531 0.1110 0.125 Uiso calc R 1 H
H12C -0.0641 0.7174 0.0826 0.125 Uiso calc R 1 H
C13 0.41275(13) 0.3517(3) 0.10620(11) 0.0264(5) Uani d . 1 C
C14 0.39329(13) 0.2226(3) 0.04003(11) 0.0246(4) Uani d . 1 C
C15 0.39113(15) 0.2819(3) -0.02962(12) 0.0354(5) Uani d . 1 C
H15 0.3982 0.4044 -0.0382 0.043 Uiso calc R 1 H
C16 0.37819(15) 0.1561(3) -0.08696(12) 0.0356(5) Uani d . 1 C
H16 0.3751 0.1938 -0.1350 0.043 Uiso calc R 1 H
C17 0.36993(13) -0.0255(3) -0.07248(11) 0.0260(5) Uani d . 1 C
C18 0.36019(13) -0.1668(3) -0.13357(11) 0.0276(5) Uani d . 1 C
C19 0.37122(13) -0.0738(3) -0.00070(11) 0.0255(5) Uani d . 1 C
H19 0.3649 -0.1957 0.0094 0.031 Uiso calc R 1 H

loop_
_atom_site_aniso_label
_atom_site_aniso_U_11
_atom_site_aniso_U_22
_atom_site_aniso_U_33
_atom_site_aniso_U_12
_atom_site_aniso_U_13
_atom_site_aniso_U_23
Zn1 0.03057(15) 0.02112(15) 0.02131(14) 0.00038(10) 0.00942(10) 0.00099(10)
O1 0.0525(12) 0.0974(17) 0.0533(12) 0.0145(11) 0.0074(10) -0.0327(12)
O2 0.0710(12) 0.0294(9) 0.0263(8) -0.0069(8) 0.0245(8) -0.0040(7)
O3 0.0827(13) 0.0209(9) 0.0373(9) -0.0032(8) 0.0320(9) -0.0029(7)
O4 0.0444(9) 0.0237(8) 0.0222(7) -0.0060(7) 0.0106(6) -0.0014(6)
O5 0.0783(13) 0.0186(9) 0.0348(9) -0.0024(8) 0.0251(9) -0.0015(7)
O6 0.0377(9) 0.0290(8) 0.0241(7) -0.0039(7) 0.0124(7) 0.0008(6)
O7 0.0464(9) 0.0228(8) 0.0286(8) -0.0004(7) 0.0166(7) 0.0013(6)
O8 0.0354(9) 0.0433(10) 0.0287(8) 0.0056(7) 0.0123(7) 0.0109(7)
N1 0.0307(10) 0.0280(10) 0.0311(9) 0.0016(8) 0.0086(8) -0.0024(8)
N2 0.0380(12) 0.0522(13) 0.0433(12) 0.0102(10) 0.0104(10) -0.0131(10)
N3 0.0353(11) 0.0511(13) 0.0401(12) 0.0048(10) 0.0094(9) -0.0146(10)
N4 0.0311(9) 0.0188(9) 0.0194(8) 0.0003(7) 0.0097(7) 0.0003(7)
C1 0.0369(13) 0.0319(13) 0.0415(13) 0.0026(10) 0.0134(11) -0.0093(10)
C2 0.0321(12) 0.0325(13) 0.0380(13) -0.0017(10) 0.0094(10) -0.0082(10)
C3 0.0386(13) 0.0332(13) 0.0426(14) 0.0021(10) 0.0121(11) -0.0126(11)
C4 0.0310(13) 0.0406(14) 0.0450(14) -0.0011(11) 0.0055(11) -0.0128(11)
C5 0.0327(12) 0.0335(13) 0.0330(12) 0.0026(10) 0.0095(10) -0.0033(10)
C6 0.0338(13) 0.0363(13) 0.0374(13) 0.0019(10) 0.0092(10) -0.0042(11)
C7 0.0318(13) 0.0468(16) 0.0515(15) 0.0063(11) 0.0127(11) -0.0055(13)
C8 0.0447(17) 0.079(2) 0.0599(19) 0.0176(15) 0.0013(14) -0.0133(16)
C9 0.0529(19) 0.067(2) 0.097(3) -0.0077(15) 0.0277(18) -0.0010(19)
C10 0.0374(14) 0.0571(18) 0.0540(16) 0.0117(12) 0.0127(13) -0.0163(13)
C11 0.065(2) 0.152(4) 0.064(2) 0.017(2) 0.0323(18) -0.030(2)
C12 0.067(2) 0.0462(19) 0.118(3) 0.0131(16) 0.005(2) -0.0241(19)
C13 0.0332(12) 0.0224(12) 0.0263(11) 0.0011(9) 0.0133(9) -0.0012(9)
C14 0.0318(11) 0.0191(11) 0.0249(10) 0.0032(9) 0.0119(9) 0.0005(8)
C15 0.0631(16) 0.0172(11) 0.0300(12) -0.0004(10) 0.0207(11) 0.0027(9)
C16 0.0615(16) 0.0258(13) 0.0251(11) 0.0006(11) 0.0217(11) 0.0018(9)
C17 0.0343(12) 0.0215(11) 0.0242(10) 0.0009(9) 0.0121(9) -0.0004(9)
C18 0.0346(12) 0.0258(12) 0.0256(11) 0.0000(9) 0.0143(9) -0.0029(9)
C19 0.0336(12) 0.0177(10) 0.0268(11) -0.0009(9) 0.0120(9) 0.0005(9)

loop_
_atom_type_symbol
_atom_type_description
_atom_type_scat_dispersion_real
_atom_type_scat_dispersion_imag
_atom_type_scat_source
C C 0.0033 0.0016 'International Tables Vol C Tables 4.2.6.8 and 6.1.1.4'
H H 0.0000 0.0000 'International Tables Vol C Tables 4.2.6.8 and 6.1.1.4'
N N 0.0061 0.0033 'International Tables Vol C Tables 4.2.6.8 and 6.1.1.4'
O O 0.0106 0.0060 'International Tables Vol C Tables 4.2.6.8 and 6.1.1.4'
Zn Zn 0.2839 1.4301 'International Tables Vol C Tables 4.2.6.8 and 6.1.1.4'

loop_
_geom_angle_atom_site_label_1
_geom_angle_atom_site_label_2
_geom_angle_atom_site_label_3
_geom_angle
_geom_angle_publ_flag
O7 Zn1 O4 177.63(5) y
O7 Zn1 O8 89.04(6) y
O4 Zn1 O8 91.74(7) y
O7 Zn1 O6 94.23(5) y
O4 Zn1 O6 88.03(5) y
O8 Zn1 O6 88.40(6) y
O7 Zn1 N1 92.16(7) y
O4 Zn1 N1 87.23(7) y
O8 Zn1 N1 175.44(6) y
O6 Zn1 N1 87.12(6) y
O7 Zn1 N4 100.89(6) y
O4 Zn1 N4 76.91(6) y
O8 Zn1 N4 87.89(6) y
O6 Zn1 N4 164.36(6) y
N1 Zn1 N4 96.20(6) y
C13 O4 Zn1 118.00(13) ?
Zn1 O6 H6A 118.1 ?
Zn1 O6 H6B 111.0 ?
H6A O6 H6B 115.1 ?
Zn1 O7 H7A 110.2 ?
Zn1 O7 H7B 110.7 ?
H7A O7 H7B 115.3 ?
Zn1 O8 H8A' 111.0 ?
Zn1 O8 H8B' 113.3 ?
H8A' O8 H8B' 113.8 ?
C3 N1 C2 116.99(19) ?
C3 N1 Zn1 123.62(15) ?
C2 N1 Zn1 119.34(14) ?
C6 N2 C10 107.6(2) ?
O1 N3 C6 126.7(2) ?
O1 N3 C7 124.60(19) ?
C6 N3 C7 108.34(19) ?
C19 N4 C14 118.05(17) ?
C19 N4 Zn1 130.62(14) ?
C14 N4 Zn1 111.34(12) ?
C2 C1 C5 119.4(2) ?
C2 C1 H1 120.3 ?
C5 C1 H1 120.3 ?
N1 C2 C1 123.3(2) ?
N1 C2 H2 118.4 ?
C1 C2 H2 118.4 ?
N1 C3 C4 123.6(2) ?
N1 C3 H3 118.2 ?
C4 C3 H3 118.2 ?
C3 C4 C5 119.0(2) ?
C3 C4 H4 120.5 ?
C5 C4 H4 120.5 ?
C1 C5 C4 117.8(2) ?
C1 C5 C6 119.8(2) ?
C4 C5 C6 122.1(2) ?
N2 C6 N3 113.5(2) ?
N2 C6 C5 123.4(2) ?
N3 C6 C5 123.0(2) ?
N3 C7 C8 110.8(2) ?
N3 C7 C9 105.2(2) ?
C8 C7 C9 109.4(2) ?
N3 C7 C10 98.92(19) ?
C8 C7 C10 117.2(2) ?
C9 C7 C10 114.2(2) ?
C7 C8 H8A 109.5 ?
C7 C8 H8B 109.5 ?
H8A C8 H8B 109.5 ?
C7 C8 H8C 109.5 ?
H8A C8 H8C 109.5 ?
H8B C8 H8C 109.5 ?
C7 C9 H9A 109.5 ?
C7 C9 H9B 109.5 ?
H9A C9 H9B 109.5 ?
C7 C9 H9C 109.5 ?
H9A C9 H9C 109.5 ?
H9B C9 H9C 109.5 ?
N2 C10 C12 105.8(2) ?
N2 C10 C11 108.2(2) ?
C12 C10 C11 109.9(3) ?
N2 C10 C7 104.78(19) ?
C12 C10 C7 113.5(2) ?
C11 C10 C7 114.1(3) ?
C10 C11 H11A 109.5 ?
C10 C11 H11B 109.5 ?
H11A C11 H11B 109.5 ?
C10 C11 H11C 109.5 ?
H11A C11 H11C 109.5 ?
H11B C11 H11C 109.5 ?
C10 C12 H12A 109.5 ?
C10 C12 H12B 109.5 ?
H12A C12 H12B 109.5 ?
C10 C12 H12C 109.5 ?
H12A C12 H12C 109.5 ?
H12B C12 H12C 109.5 ?
O5 C13 O4 124.86(19) ?
O5 C13 C14 119.67(18) ?
O4 C13 C14 115.43(18) ?
N4 C14 C15 122.64(18) ?
N4 C14 C13 116.14(17) ?
C15 C14 C13 121.19(18) ?
C14 C15 C16 118.8(2) ?
C14 C15 H15 120.6 ?
C16 C15 H15 120.6 ?
C17 C16 C15 119.60(19) ?
C17 C16 H16 120.2 ?
C15 C16 H16 120.2 ?
C16 C17 C19 117.97(19) ?
C16 C17 C18 120.43(18) ?
C19 C17 C18 121.60(18) ?
O3 C18 O2 125.3(2) ?
O3 C18 C17 118.48(18) ?
O2 C18 C17 116.24(19) ?
N4 C19 C17 122.84(19) ?
N4 C19 H19 118.6 ?
C17 C19 H19 118.6 ?

loop_
_geom_bond_atom_site_label_1
_geom_bond_atom_site_label_2
_geom_bond_distance
_geom_bond_publ_flag
Zn1 O7 2.0634(16) y
Zn1 O4 2.0765(16) y
Zn1 O8 2.0782(16) y
Zn1 O6 2.1440(16) y
Zn1 N1 2.1699(19) y
Zn1 N4 2.1904(18) y
O1 N3 1.268(2) y
O2 C18 1.254(2) ?
O3 C18 1.234(3) ?
O4 C13 1.268(2) ?
O5 C13 1.229(2) ?
O6 H6A 0.8501 ?
O6 H6B 0.8500 ?
O7 H7A 0.8502 ?
O7 H7B 0.8501 ?
O8 H8A' 0.8502 ?
O8 H8B' 0.8500 ?
N1 C3 1.334(3) ?
N1 C2 1.342(3) ?
N2 C6 1.285(3) ?
N2 C10 1.496(3) ?
N3 C6 1.390(3) ?
N3 C7 1.488(3) ?
N4 C19 1.338(3) ?
N4 C14 1.346(3) ?
C1 C2 1.376(3) ?
C1 C5 1.383(3) ?
C1 H1 0.9300 ?
C2 H2 0.9300 ?
C3 C4 1.380(3) ?
C3 H3 0.9300 ?
C4 C5 1.387(3) ?
C4 H4 0.9300 ?
C5 C6 1.476(3) ?
C7 C8 1.520(4) ?
C7 C9 1.526(4) ?
C7 C10 1.537(4) ?
C8 H8A 0.9600 ?
C8 H8B 0.9600 ?
C8 H8C 0.9600 ?
C9 H9A 0.9600 ?
C9 H9B 0.9600 ?
C9 H9C 0.9600 ?
C10 C12 1.521(4) ?
C10 C11 1.533(4) ?
C11 H11A 0.9600 ?
C11 H11B 0.9600 ?
C11 H11C 0.9600 ?
C12 H12A 0.9600 ?
C12 H12B 0.9600 ?
C12 H12C 0.9600 ?
C13 C14 1.515(3) ?
C14 C15 1.370(3) ?
C15 C16 1.383(3) ?
C15 H15 0.9300 ?
C16 C17 1.379(3) ?
C16 H16 0.9300 ?
C17 C19 1.390(3) ?
C17 C18 1.519(3) ?
C19 H19 0.9300 ?

loop_
_geom_hbond_atom_site_label_D
_geom_hbond_atom_site_label_H
_geom_hbond_atom_site_label_A
_geom_hbond_site_symmetry_A
_geom_hbond_distance_DH
_geom_hbond_distance_HA
_geom_hbond_distance_DA
_geom_hbond_angle_DHA
O6 H6A O3 4_556 0.85 1.88 2.697(3) 160
O6 H6B O5 2_645 0.85 2.28 3.097(3) 161
O7 H7A O2 4_556 0.85 1.87 2.700(2) 167
O7 H7B O5 1_545 0.85 1.94 2.790(3) 178
O8 H8A' O4 2_645 0.85 1.79 2.629(2) 167
O8 H8B' O2 3_655 0.85 1.92 2.728(3) 159

loop_
_geom_torsion_atom_site_label_1
_geom_torsion_atom_site_label_2
_geom_torsion_atom_site_label_3
_geom_torsion_atom_site_label_4
_geom_torsion
O8 Zn1 O4 C13 101.38(15)
O6 Zn1 O4 C13 -170.28(15)
N1 Zn1 O4 C13 -83.07(15)
N4 Zn1 O4 C13 13.95(15)
O7 Zn1 N1 C3 -35.45(19)
O4 Zn1 N1 C3 142.25(19)
O6 Zn1 N1 C3 -129.59(19)
N4 Zn1 N1 C3 65.74(19)
O7 Zn1 N1 C2 147.18(16)
O4 Zn1 N1 C2 -35.11(16)
O6 Zn1 N1 C2 53.05(16)
N4 Zn1 N1 C2 -111.62(17)
O7 Zn1 N4 C19 -10.72(18)
O4 Zn1 N4 C19 170.18(19)
O8 Zn1 N4 C19 77.90(18)
O6 Zn1 N4 C19 154.3(2)
N1 Zn1 N4 C19 -104.13(18)
O7 Zn1 N4 C14 169.18(14)
O4 Zn1 N4 C14 -9.93(13)
O8 Zn1 N4 C14 -102.21(14)
O6 Zn1 N4 C14 -25.8(3)
N1 Zn1 N4 C14 75.77(14)
C3 N1 C2 C1 0.0(3)
Zn1 N1 C2 C1 177.58(18)
C5 C1 C2 N1 -0.2(4)
C2 N1 C3 C4 0.6(4)
Zn1 N1 C3 C4 -176.84(18)
N1 C3 C4 C5 -1.0(4)
C2 C1 C5 C4 -0.2(4)
C2 C1 C5 C6 174.4(2)
C3 C4 C5 C1 0.8(4)
C3 C4 C5 C6 -173.6(2)
C10 N2 C6 N3 -3.3(3)
C10 N2 C6 C5 -179.2(2)
O1 N3 C6 N2 172.6(3)
C7 N3 C6 N2 -14.1(3)
O1 N3 C6 C5 -11.5(4)
C7 N3 C6 C5 161.8(2)
C1 C5 C6 N2 -29.3(4)
C4 C5 C6 N2 145.0(3)
C1 C5 C6 N3 155.2(2)
C4 C5 C6 N3 -30.5(4)
O1 N3 C7 C8 -39.2(4)
C6 N3 C7 C8 147.3(2)
O1 N3 C7 C9 78.9(3)
C6 N3 C7 C9 -94.6(2)
O1 N3 C7 C10 -162.9(2)
C6 N3 C7 C10 23.6(3)
C6 N2 C10 C12 -101.6(3)
C6 N2 C10 C11 140.7(3)
C6 N2 C10 C7 18.6(3)
N3 C7 C10 N2 -24.7(3)
C8 C7 C10 N2 -143.7(2)
C9 C7 C10 N2 86.5(3)
N3 C7 C10 C12 90.2(3)
C8 C7 C10 C12 -28.8(4)
C9 C7 C10 C12 -158.6(3)
N3 C7 C10 C11 -142.8(2)
C8 C7 C10 C11 98.2(3)
C9 C7 C10 C11 -31.6(3)
Zn1 O4 C13 O5 167.16(18)
Zn1 O4 C13 C14 -14.9(2)
C19 N4 C14 C15 3.7(3)
Zn1 N4 C14 C15 -176.23(17)
C19 N4 C14 C13 -174.17(18)
Zn1 N4 C14 C13 5.9(2)
O5 C13 C14 N4 -176.6(2)
O4 C13 C14 N4 5.3(3)
O5 C13 C14 C15 5.5(3)
O4 C13 C14 C15 -172.5(2)
N4 C14 C15 C16 -1.7(3)
C13 C14 C15 C16 176.0(2)
C14 C15 C16 C17 -1.6(4)
C15 C16 C17 C19 2.9(3)
C15 C16 C17 C18 -176.8(2)
C16 C17 C18 O3 -178.8(2)
C19 C17 C18 O3 1.5(3)
C16 C17 C18 O2 1.6(3)
C19 C17 C18 O2 -178.1(2)
C14 N4 C19 C17 -2.3(3)
Zn1 N4 C19 C17 177.58(15)
C16 C17 C19 N4 -0.9(3)
C18 C17 C19 N4 178.77(18)
